data_8101005
loop_
_publ_author_name
'Muthuraman, M.'
'Nicoud, J.-F.'
'Masse, R.'
'Desiraju, Gautam R.'

_publ_section_title
;
Crystal structure of N,N'-di-5-nitrosalicylidene-(R,R)-1,2-cyclohexanediamine, 
C~20~H~20~N~4~O~6~
;
_journal_issue 3
_journal_name_full 'Zeitschrift f\"ur Kristallographie - New Crystal Structures'
_journal_page_first 381
_journal_page_last 382
_journal_volume 216
_journal_year 2001
_chemical_formula_moiety 'C20 H20 N4 O6 '
_chemical_formula_sum 'C20 H20 N4 O6'
_chemical_formula_weight 412.40
_space_group_IT_number 19
_symmetry_cell_setting orthorhombic
_symmetry_Int_Tables_number 19
_symmetry_space_group_name_Hall 'P 2ac 2ab'
_symmetry_space_group_name_H-M 'P 21 21 21'
_cell_angle_alpha 90
_cell_angle_beta 90
_cell_angle_gamma 90
_cell_formula_units_Z 4
_cell_length_a 7.2843(3)
_cell_length_b 10.8584(8)
_cell_length_c 24.407(2)
_cell_measurement_temperature 296.2
_cell_volume 1930.5(2)
_diffrn_ambient_temperature 296.2
_exptl_crystal_density_diffrn 1.419
_cod_original_formula_sum 'C20 H20 N4 O6 '
_cod_database_code 8101005

loop_
_symmetry_equiv_pos_as_xyz
'  +x,  +y,  +z'
'1/2-x,  -y,1/2+z'
'1/2+x,1/2-y,  -z'
'  -x,1/2+y,1/2-z'

loop_
_atom_site_label
_atom_site_fract_x
_atom_site_fract_y
_atom_site_fract_z
_atom_site_U_iso_or_equiv
_atom_site_occupancy
_atom_site_refinement_flags
_atom_site_adp_type
_atom_site_calc_flag
_atom_site_calc_attached_atom
O(1) -0.7570(2) -0.3706(2) 0.06880(7) 0.0647(6) 1.000 . Uani d ?
O(2) -0.5076(4) -0.4060(2) 0.31122(8) 0.0963(8) 1.000 . Uani d ?
O(3) -0.4090(4) -0.2243(2) 0.29298(8) 0.1157(10) 1.000 . Uani d ?
O(4) -0.6888(2) -0.4460(2) -0.05080(6) 0.0629(6) 1.000 . Uani d ?
O(5) -0.3432(3) -0.5583(2) -0.27812(7) 0.0796(7) 1.000 . Uani d ?
O(6) -0.3967(3) -0.3651(2) -0.28825(8) 0.0912(8) 1.000 . Uani d ?
N(1) -0.6553(2) -0.1499(2) 0.04837(7) 0.0479(6) 1.000 . Uani d ?
N(2) -0.4901(4) -0.3173(3) 0.28031(10) 0.0748(9) 1.000 . Uani d ?
N(3) -0.7144(2) -0.2052(2) -0.06139(7) 0.0430(6) 1.000 . Uani d ?
N(4) -0.4012(3) -0.4585(2) -0.26079(8) 0.0598(7) 1.000 . Uani d ?
C(1) -0.6398(3) -0.0502(2) 0.00769(9) 0.0436(7) 1.000 . Uani d ?
C(2) -0.7645(3) -0.0827(2) -0.04006(9) 0.0419(7) 1.000 . Uani d ?
C(3) -0.7641(4) 0.0190(2) -0.08297(10) 0.0509(8) 1.000 . Uani d ?
C(4) -0.8242(4) 0.1406(3) -0.05775(13) 0.0640(9) 1.000 . Uani d ?
C(5) -0.6941(5) 0.1755(3) -0.01230(11) 0.0653(10) 1.000 . Uani d ?
C(6) -0.6853(5) 0.0766(2) 0.03114(11) 0.0594(9) 1.000 . Uani d ?
C(7) -0.6036(3) -0.1407(3) 0.09882(10) 0.0479(8) 1.000 . Uani d ?
C(8) -0.6189(3) -0.2426(2) 0.13623(9) 0.0449(7) 1.000 . Uani d ?
C(9) -0.6989(3) -0.3553(3) 0.11889(10) 0.0503(7) 1.000 . Uani d ?
C(10) -0.7142(3) -0.4528(3) 0.15711(11) 0.0604(9) 1.000 . Uani d ?
C(11) -0.6486(4) -0.4386(3) 0.20927(12) 0.0606(9) 1.000 . Uani d ?
C(12) -0.5680(3) -0.3291(3) 0.22515(9) 0.0532(8) 1.000 . Uani d ?
C(13) -0.5538(3) -0.2313(3) 0.18994(10) 0.0511(8) 1.000 . Uani d ?
C(14) -0.6539(3) -0.2212(2) -0.11042(10) 0.0433(7) 1.000 . Uani d ?
C(15) -0.6036(3) -0.3390(2) -0.13212(8) 0.0411(7) 1.000 . Uani d ?
C(16) -0.6249(3) -0.4487(2) -0.10119(9) 0.0476(7) 1.000 . Uani d ?
C(17) -0.5730(4) -0.5607(3) -0.12557(10) 0.0563(8) 1.000 . Uani d ?
C(18) -0.5001(4) -0.5645(3) -0.17715(10) 0.0557(9) 1.000 . Uani d ?
C(19) -0.4800(3) -0.4553(2) -0.20654(9) 0.0455(7) 1.000 . Uani d ?
C(20) -0.5326(3) -0.3449(3) -0.18502(9) 0.0460(8) 1.000 . Uani d ?
H(1) -0.519(3) -0.053(2) -0.0055(8) 0.049(6) 1.000 . Uiso d ?
H(2) -0.890(3) -0.089(2) -0.0265(8) 0.047(6) 1.000 . Uiso d ?
H(3) -0.833(3) -0.002(2) -0.1131(9) 0.055(7) 1.000 . Uiso d ?
H(4) -0.630(3) 0.028(2) -0.0985(8) 0.049(6) 1.000 . Uiso d ?
H(5) -0.945(4) 0.128(2) -0.0412(10) 0.070(8) 1.000 . Uiso d ?
H(6) -0.827(3) 0.207(2) -0.0876(9) 0.064(7) 1.000 . Uiso d ?
H(7) -0.725(4) 0.254(3) 0.0013(11) 0.076(8) 1.000 . Uiso d ?
H(8) -0.565(4) 0.185(2) -0.0268(10) 0.067(7) 1.000 . Uiso d ?
H(9) -0.587(4) 0.095(2) 0.0585(10) 0.081(8) 1.000 . Uiso d ?
H(10) -0.810(4) 0.070(2) 0.0495(9) 0.068(7) 1.000 . Uiso d ?
H(11) -0.710(6) -0.255(4) 0.042(1) 0.169(13) 1.000 . Uiso d ?
H(12) -0.551(3) -0.064(2) 0.1086(9) 0.061(8) 1.000 . Uiso d ?
H(13) -0.783(4) -0.535(3) 0.1460(10) 0.088(8) 1.000 . Uiso d ?
H(14) -0.654(4) -0.504(3) 0.2337(10) 0.083(9) 1.000 . Uiso d ?
H(15) -0.498(4) -0.153(3) 0.2009(10) 0.072(8) 1.000 . Uiso d ?
H(16) -0.693(8) -0.312(5) -0.043(2) 0.25(2) 1.000 . Uiso d ?
H(17) -0.635(3) -0.153(2) -0.1344(9) 0.055(7) 1.000 . Uiso d ?
H(18) -0.588(3) -0.636(2) -0.1044(9) 0.063(7) 1.000 . Uiso d ?
H(19) -0.463(3) -0.647(2) -0.1924(9) 0.068(8) 1.000 . Uiso d ?
H(20) -0.522(3) -0.270(2) -0.2085(9) 0.061(7) 1.000 . Uiso d ?

loop_
_atom_site_aniso_label
_atom_site_aniso_U_11
_atom_site_aniso_U_22
_atom_site_aniso_U_33
_atom_site_aniso_U_12
_atom_site_aniso_U_13
_atom_site_aniso_U_23
O(1) 0.0699(11) 0.0744(12) 0.0498(10) -0.0095(9) -0.0120(9) -0.0083(10)
O(2) 0.126(2) 0.101(2) 0.0611(13) -0.004(1) -0.0091(12) 0.0315(13)
O(3) 0.196(3) 0.082(2) 0.069(2) -0.022(2) -0.055(2) 0.0058(13)
O(4) 0.0800(11) 0.0652(12) 0.0436(10) -0.0024(10) 0.0091(9) 0.0083(9)
O(5) 0.105(1) 0.075(1) 0.0585(12) 0.0157(13) 0.0063(11) -0.0215(11)
O(6) 0.153(2) 0.0653(13) 0.0555(12) 0.001(2) 0.0331(13) 0.0029(11)
N(1) 0.0520(11) 0.0588(13) 0.0330(12) 0.0011(10) -0.0006(9) -0.0010(10)
N(2) 0.099(2) 0.077(2) 0.049(2) 0.004(2) -0.008(1) 0.015(2)
N(3) 0.0435(10) 0.0493(12) 0.0362(12) -0.0011(9) -0.0010(9) -0.0040(9)
N(4) 0.0742(13) 0.060(2) 0.045(1) 0.0015(13) -0.0007(11) -0.0174(13)
C(1) 0.045(1) 0.051(2) 0.0344(13) -0.0033(12) 0.0026(11) -0.0004(12)
C(2) 0.0376(13) 0.050(2) 0.038(1) 0.0032(11) 0.0033(10) -0.0034(12)
C(3) 0.054(2) 0.054(2) 0.044(2) 0.0031(13) -0.0097(13) -0.0002(13)
C(4) 0.071(2) 0.051(2) 0.070(2) 0.008(1) -0.002(2) 0.005(2)
C(5) 0.078(2) 0.052(2) 0.066(2) 0.002(2) -0.001(2) -0.006(2)
C(6) 0.075(2) 0.053(2) 0.050(2) -0.003(2) 0.001(2) -0.007(1)
C(7) 0.0442(13) 0.055(2) 0.045(2) 0.0008(13) 0.0009(11) -0.004(1)
C(8) 0.0403(12) 0.056(2) 0.039(1) 0.0033(12) 0.0029(10) 0.0025(13)
C(9) 0.0427(12) 0.063(2) 0.045(2) -0.0003(13) 0.0016(12) -0.004(1)
C(10) 0.060(2) 0.062(2) 0.059(2) -0.003(2) -0.0000(13) 0.001(2)
C(11) 0.062(2) 0.061(2) 0.059(2) 0.004(2) 0.005(1) 0.011(2)
C(12) 0.063(2) 0.062(2) 0.036(1) 0.006(1) 0.0000(12) 0.005(1)
C(13) 0.056(2) 0.056(2) 0.041(2) 0.0005(13) 0.0020(12) -0.002(1)
C(14) 0.0454(13) 0.047(2) 0.038(2) -0.0034(11) -0.0040(12) 0.0024(13)
C(15) 0.0454(12) 0.042(2) 0.036(1) -0.0033(12) -0.0038(10) -0.0030(12)
C(16) 0.0495(13) 0.053(2) 0.040(2) -0.0055(13) -0.0016(11) 0.0016(13)
C(17) 0.076(2) 0.043(2) 0.050(2) -0.008(1) -0.0059(13) 0.005(2)
C(18) 0.068(2) 0.050(2) 0.050(2) 0.005(2) -0.0089(13) -0.012(2)
C(19) 0.0564(13) 0.047(2) 0.033(1) -0.0041(13) -0.0045(11) -0.0059(13)
C(20) 0.056(1) 0.047(2) 0.036(2) -0.0058(13) -0.0023(11) -0.0037(13)

loop_
_geom_bond_atom_site_label_1
_geom_bond_atom_site_label_2
_geom_bond_distance
_geom_bond_site_symmetry_1
_geom_bond_site_symmetry_2
_geom_bond_publ_flag
O1 C9 1.304(3) . . ?
O1 H11 1.46(5) . . no
O1 C10 2.354(4) . . ?
O1 C8 2.378(4) . . ?
O1 N1 2.557(3) . . ?
O1 H1 2.59(3) . . no
O1 H13 2.60(3) . . no
O1 C7 2.831(4) . . ?
O1 H16 2.84(7) . . no
O1 H2 2.90(3) . . no
O2 N2 1.230(4) . . ?
O2 O3 2.146(4) . . ?
O2 C12 2.303(4) . . ?
O2 H14 2.42(3) . . no
O2 H12 2.64(3) . . no
O2 H15 2.70(4) . . no
O2 C11 2.715(5) . . ?
O3 N2 1.210(4) . . ?
O3 C12 2.319(4) . . ?
O3 H15 2.46(3) . . no
O3 H14 2.52(4) . . no
O3 C13 2.728(4) . . ?
O3 H13 2.90(3) . . no
O4 C16 1.315(3) . . ?
O4 H16 1.47(7) . . no
O4 C17 2.365(4) . . ?
O4 C15 2.382(3) . . ?
O4 H18 2.56(3) . . no
O4 N3 2.634(3) . . ?
O4 H1 2.77(3) . . no
O4 C14 2.854(4) . . ?
O5 N4 1.238(3) . . ?
O5 O6 2.148(4) . . ?
O5 C19 2.302(4) . . ?
O5 H17 2.38(3) . . no
O5 H19 2.46(3) . . no
O5 H20 2.52(3) . . no
O5 C18 2.717(4) . . ?
O6 N4 1.216(3) . . ?
O6 C19 2.303(4) . . ?
O6 H20 2.38(3) . . no
O6 H19 2.62(3) . . no
O6 C20 2.716(4) . . ?
N1 H11 1.21(5) . . no
N1 C7 1.291(4) . . ?
N1 C1 1.474(4) . . ?
N1 H12 1.90(3) . . no
N1 H1 1.95(3) . . no
N1 C8 2.383(4) . . ?
N1 C2 2.413(4) . . ?
N1 C6 2.505(4) . . ?
N1 H2 2.59(3) . . no
N1 H10 2.64(3) . . no
N1 H9 2.72(3) . . no
N1 N3 2.779(3) . . ?
N1 C9 2.835(4) . . ?
N1 H16 2.85(7) . . no
N2 C12 1.467(4) . . ?
N2 C13 2.440(4) . . ?
N2 C11 2.464(5) . . ?
N2 H14 2.61(3) . . no
N2 H15 2.63(3) . . no
N3 H16 1.25(7) . . no
N3 C14 1.287(4) . . ?
N3 C2 1.475(4) . . ?
N3 H17 1.96(3) . . no
N3 H2 1.99(3) . . no
N3 C15 2.396(4) . . ?
N3 C1 2.444(4) . . ?
N3 C3 2.517(4) . . ?
N3 H1 2.57(3) . . no
N3 H11 2.59(5) . . no
N3 H3 2.68(3) . . no
N3 H4 2.76(3) . . no
N3 C16 2.891(4) . . ?
N4 C19 1.444(4) . . ?
N4 C20 2.421(4) . . ?
N4 C18 2.452(5) . . ?
N4 H20 2.56(3) . . no
N4 H19 2.68(3) . . no
C1 H1 0.94(3) . . no
C1 C2 1.519(4) . . ?
C1 C6 1.527(4) . . ?
C1 H9 2.05(3) . . no
C1 H2 2.05(3) . . no
C1 H10 2.07(3) . . no
C1 H11 2.43(5) . . no
C1 C7 2.446(4) . . ?
C1 C3 2.506(4) . . ?
C1 C5 2.530(5) . . ?
C1 H12 2.55(3) . . no
C1 H4 2.73(3) . . no
C1 H8 2.74(3) . . no
C2 H2 0.97(3) . . no
C2 C3 1.521(4) . . ?
C2 H1 2.00(3) . . no
C2 H3 2.05(3) . . no
C2 H4 2.11(3) . . no
C2 C14 2.421(4) . . ?
C2 C4 2.501(5) . . ?
C2 C6 2.519(4) . . ?
C2 H16 2.54(7) . . no
C2 H17 2.60(3) . . no
C2 H5 2.64(3) . . no
C2 H10 2.76(3) . . no
C2 H11 2.77(5) . . no
C3 H3 0.92(3) . . no
C3 H4 1.05(3) . . no
C3 C4 1.522(5) . . ?
C3 H2 2.03(3) . . no
C3 H5 2.05(3) . . no
C3 H6 2.10(3) . . no
C3 H17 2.44(3) . . no
C3 C5 2.475(5) . . ?
C3 H8 2.69(3) . . no
C3 H1 2.72(3) . . no
C3 C14 2.809(5) . . ?
C4 H5 0.98(4) . . no
C4 H6 1.03(3) . . no
C4 C5 1.507(5) . . ?
C4 H7 2.02(4) . . no
C4 H3 2.06(3) . . no
C4 H8 2.09(3) . . no
C4 H4 2.12(3) . . no
C4 C6 2.492(5) . . ?
C4 H2 2.65(3) . . no
C4 H10 2.73(3) . . no
C5 H7 0.94(4) . . no
C5 H8 1.01(3) . . no
C5 C6 1.510(5) . . ?
C5 H5 2.03(4) . . no
C5 H10 2.07(3) . . no
C5 H9 2.09(3) . . no
C5 H6 2.11(3) . . no
C5 H4 2.69(3) . . no
C5 H1 2.80(3) . . no
C6 H9 1.00(4) . . no
C6 H10 1.01(3) . . no
C6 H8 2.04(3) . . no
C6 H1 2.06(3) . . no
C6 H7 2.08(4) . . no
C6 H12 2.62(3) . . no
C6 H5 2.65(3) . . no
C6 H2 2.73(3) . . no
C7 H12 0.95(3) . . no
C7 C8 1.438(4) . . ?
C7 H11 2.01(5) . . no
C7 C13 2.459(4) . . ?
C7 C9 2.480(5) . . ?
C7 H15 2.61(3) . . no
C7 H9 2.75(3) . . no
C7 H1 2.79(3) . . no
C8 C13 1.399(4) . . ?
C8 C9 1.420(4) . . ?
C8 H15 2.05(3) . . no
C8 H12 2.11(3) . . no
C8 H11 2.39(5) . . no
C8 C12 2.394(4) . . ?
C8 C10 2.440(5) . . ?
C8 C11 2.785(5) . . ?
C9 C10 1.416(5) . . ?
C9 H13 2.15(4) . . no
C9 H11 2.17(5) . . no
C9 C11 2.412(5) . . ?
C9 C13 2.436(5) . . ?
C9 C12 2.778(4) . . ?
C10 H13 1.06(4) . . no
C10 C11 1.369(5) . . ?
C10 H14 2.00(3) . . no
C10 C12 2.387(5) . . ?
C10 C13 2.791(5) . . ?
C11 H14 0.93(3) . . no
C11 C12 1.382(5) . . ?
C11 H13 2.11(4) . . no
C11 C13 2.401(5) . . ?
C12 C13 1.370(4) . . ?
C12 H14 2.01(4) . . no
C12 H15 2.06(4) . . no
C13 H15 0.98(3) . . no
C13 H12 2.69(3) . . no
C14 H17 0.95(3) . . no
C14 C15 1.433(4) . . ?
C14 H16 1.94(7) . . no
C14 C20 2.429(4) . . ?
C14 C16 2.490(5) . . ?
C14 H20 2.64(3) . . no
C14 H3 2.71(3) . . no
C14 H4 2.72(3) . . no
C15 C20 1.392(4) . . ?
C15 C16 1.419(4) . . ?
C15 H17 2.03(3) . . no
C15 H20 2.10(3) . . no
C15 H16 2.30(7) . . no
C15 C19 2.388(4) . . ?
C15 C17 2.423(5) . . ?
C15 C18 2.788(5) . . ?
C16 C17 1.406(4) . . ?
C16 H18 2.06(3) . . no
C16 H16 2.12(7) . . no
C16 C18 2.418(5) . . ?
C16 C20 2.431(4) . . ?
C16 C19 2.781(4) . . ?
C17 H18 0.98(3) . . no
C17 C18 1.367(4) . . ?
C17 H19 2.05(3) . . no
C17 C19 2.382(5) . . ?
C17 H10 2.67(3) . . no
C17 C20 2.773(5) . . ?
C18 H19 1.01(3) . . no
C18 C19 1.394(4) . . ?
C18 H18 2.04(3) . . no
C18 C20 2.405(5) . . ?
C19 C20 1.365(4) . . ?
C19 H20 2.03(3) . . no
C19 H19 2.12(3) . . no
C20 H20 1.00(3) . . no
C20 H17 2.53(3) . . no
H1 H9 2.30(4) . . no
H1 H4 2.56(3) . . no
H1 H8 2.66(4) . . no
H1 H2 2.78(4) . . no
H1 H12 2.80(4) . . no
H1 H11 2.84(6) . . no
H1 H10 2.84(4) . . no
H2 H3 2.35(4) . . no
H2 H5 2.42(4) . . no
H2 H10 2.60(4) . . no
H2 H11 2.79(6) . . no
H2 H16 2.84(8) . . no
H2 H4 2.88(4) . . no
H3 H4 1.56(4) . . no
H3 H17 2.24(4) . . no
H3 H6 2.36(4) . . no
H3 H5 2.40(4) . . no
H4 H17 2.15(4) . . no
H4 H6 2.44(4) . . no
H4 H8 2.49(4) . . no
H4 H13 2.78(4) . . no
H5 H6 1.67(4) . . no
H5 H7 2.35(5) . . no
H5 H10 2.50(4) . . no
H5 H7 2.60(5) . . no
H5 H8 2.77(4) . . no
H5 H8 2.86(5) . . no
H6 H7 2.35(5) . . no
H6 H8 2.43(4) . . no
H6 H18 2.46(4) . . no
H7 H8 1.54(5) . . no
H7 H10 2.39(5) . . no
H7 H9 2.43(5) . . no
H7 H8 2.64(5) . . no
H8 H9 2.30(5) . . no
H8 H18 2.72(5) . . no
H8 H10 2.86(5) . . no
H9 H10 1.66(5) . . no
H9 H12 2.13(4) . . no
H10 H18 2.53(4) . . no
H10 H12 2.78(4) . . no
H11 H16 2.17(7) . . no
H11 H12 2.87(6) . . no
H12 H15 2.49(4) . . no
H13 H14 2.36(5) . . no
H14 H15 2.53(5) . . no
H16 H17 2.85(8) . . no
H17 H20 2.36(4) . . no
H18 H19 2.33(4) . . no
H19 H20 2.77(4) . . no
